data_1552977
loop_
_publ_author_name
'Liu, Yan-Hua'
'Zhang, Liang'
'Xu, Xiao-Na'
'Li, Zhi-Ming'
'Zhang, Dan-Wei'
'Zhao, Xin'
'Li, Zhan-Ting'

_publ_section_title
;
 Intramolecular C--H&#x22EF;F hydrogen bonding-induced
 1,2,3-triazole-based foldamers
;
_journal_issue 5
_journal_name_full 'Org. Chem. Front.'
_journal_page_first 494
_journal_paper_doi 10.1039/C4QO00047A
_journal_volume 1
_journal_year 2014
_chemical_formula_moiety 'C16 H6 F4 N4 O2'
_chemical_formula_sum 'C16 H6 F4 N4 O2'
_chemical_formula_weight 362.25
_space_group_IT_number 14
_space_group_name_Hall '-P 2ybc'
_space_group_name_H-M_alt 'P 1 21/c 1'
_symmetry_cell_setting monoclinic
_symmetry_space_group_name_Hall '-P 2ybc'
_symmetry_space_group_name_H-M 'P 1 21/c 1'
_atom_sites_solution_hydrogens geom
_atom_sites_solution_primary direct
_atom_sites_solution_secondary difmap
_audit_creation_method SHELXL-97
_cell_angle_alpha 90.00
_cell_angle_beta 116.87(3)
_cell_angle_gamma 90.00
_cell_formula_units_Z 4
_cell_length_a 14.965(3)
_cell_length_b 8.1190(16)
_cell_length_c 13.829(3)
_cell_measurement_reflns_used 9218
_cell_measurement_temperature 296(2)
_cell_measurement_theta_max 66.93
_cell_measurement_theta_min 3.31
_cell_volume 1498.8(7)
_computing_cell_refinement 'Bruker SAINT'
_computing_data_collection 'Bruker APEX2'
_computing_data_reduction 'Bruker SAINT'
_computing_molecular_graphics 'Bruker SHELXTL'
_computing_publication_material 'Bruker SHELXTL'
_computing_structure_refinement 'SHELXL-97 (Sheldrick, 2008)'
_computing_structure_solution 'SHELXS-97 (Sheldrick, 2008)'
_diffrn_ambient_temperature 296(2)
_diffrn_measured_fraction_theta_full 0.962
_diffrn_measured_fraction_theta_max 0.962
_diffrn_measurement_device_type 'Bruker APEX-II CCD'
_diffrn_measurement_method '\f and \w scans'
_diffrn_radiation_monochromator graphite
_diffrn_radiation_source 'fine-focus sealed tube'
_diffrn_radiation_type CuK\a
_diffrn_radiation_wavelength 1.54178
_diffrn_reflns_av_R_equivalents 0.0310
_diffrn_reflns_av_sigmaI/netI 0.0329
_diffrn_reflns_limit_h_max 17
_diffrn_reflns_limit_h_min -15
_diffrn_reflns_limit_k_max 9
_diffrn_reflns_limit_k_min -8
_diffrn_reflns_limit_l_max 16
_diffrn_reflns_limit_l_min -16
_diffrn_reflns_number 12197
_diffrn_reflns_theta_full 66.98
_diffrn_reflns_theta_max 66.98
_diffrn_reflns_theta_min 3.31
_diffrn_standards_decay_% 0
_diffrn_standards_interval_count 0
_diffrn_standards_interval_time 0
_diffrn_standards_number 0
_exptl_absorpt_coefficient_mu 1.264
_exptl_absorpt_correction_T_max 0.7529
_exptl_absorpt_correction_T_min 0.5368
_exptl_absorpt_correction_type multi-scan
_exptl_absorpt_process_details SADABS
_exptl_crystal_colour colorless
_exptl_crystal_density_diffrn 1.605
_exptl_crystal_density_method 'not measured'
_exptl_crystal_description prism
_exptl_crystal_F_000 728
_exptl_crystal_size_max 0.64
_exptl_crystal_size_mid 0.34
_exptl_crystal_size_min 0.18
_refine_diff_density_max 0.252
_refine_diff_density_min -0.203
_refine_diff_density_rms 0.048
_refine_ls_extinction_coef 0.0094(10)
_refine_ls_extinction_expression Fc^*^=kFc[1+0.001xFc^2^\l^3^/sin(2\q)]^-1/4^
_refine_ls_extinction_method SHELXL
_refine_ls_goodness_of_fit_ref 1.041
_refine_ls_hydrogen_treatment constr
_refine_ls_matrix_type full
_refine_ls_number_parameters 236
_refine_ls_number_reflns 2573
_refine_ls_number_restraints 0
_refine_ls_restrained_S_all 1.041
_refine_ls_R_factor_all 0.0462
_refine_ls_R_factor_gt 0.0446
_refine_ls_shift/su_max 0.001
_refine_ls_shift/su_mean 0.000
_refine_ls_structure_factor_coef Fsqd
_refine_ls_weighting_details 'calc w=1/[\s^2^(Fo^2^)+(0.0784P)^2^+0.2626P] where P=(Fo^2^+2Fc^2^)/3'
_refine_ls_weighting_scheme calc
_refine_ls_wR_factor_gt 0.1275
_refine_ls_wR_factor_ref 0.1292
_reflns_number_gt 2416
_reflns_number_total 2573
_reflns_threshold_expression >2sigma(I)
_cod_data_source_file c4qo00047a2.cif
_cod_data_source_block 080
_cod_original_cell_volume 1498.7(5)
_cod_original_sg_symbol_H-M 'P 21/c'
_cod_database_code 1552977

loop_
_symmetry_equiv_pos_as_xyz
'x, y, z'
'-x, y+1/2, -z+1/2'
'-x, -y, -z'
'x, -y-1/2, z-1/2'

loop_
_atom_site_label
_atom_site_type_symbol
_atom_site_fract_x
_atom_site_fract_y
_atom_site_fract_z
_atom_site_U_iso_or_equiv
_atom_site_adp_type
_atom_site_occupancy
_atom_site_symmetry_multiplicity
_atom_site_calc_flag
_atom_site_refinement_flags
O1 O 0.10555(14) -0.5169(3) -0.1008(2) 0.1434(9) Uani 1 1 d .
O2 O 0.24519(14) -0.5137(2) 0.04198(15) 0.1043(6) Uani 1 1 d .
N1 N 0.18012(13) -0.4465(2) -0.03686(16) 0.0817(5) Uani 1 1 d .
N2 N 0.40053(9) 0.02716(16) 0.05284(10) 0.0525(3) Uani 1 1 d .
N3 N 0.48063(9) -0.07436(18) 0.10080(11) 0.0616(4) Uani 1 1 d .
N4 N 0.55853(10) 0.01886(17) 0.15331(11) 0.0615(4) Uani 1 1 d .
F1 F 0.02424(8) -0.23933(18) -0.18596(11) 0.0956(4) Uani 1 1 d .
F2 F 0.24300(9) 0.20185(14) -0.10869(10) 0.0886(4) Uani 1 1 d .
F3 F 0.48426(7) 0.51963(14) 0.11566(10) 0.0851(4) Uani 1 1 d .
F4 F 0.81664(9) 0.67270(15) 0.33336(10) 0.0876(4) Uani 1 1 d .
C1 C 0.30454(11) -0.0436(2) -0.01077(12) 0.0529(4) Uani 1 1 d .
C2 C 0.22693(13) 0.0459(2) -0.08947(14) 0.0641(4) Uani 1 1 d .
C3 C 0.13336(13) -0.0200(3) -0.14880(15) 0.0736(5) Uani 1 1 d .
H3B H 0.0821 0.0432 -0.2002 0.088 Uiso 1 1 calc R
C4 C 0.11672(12) -0.1797(3) -0.13126(15) 0.0689(5) Uani 1 1 d .
C5 C 0.19418(13) -0.2754(2) -0.05657(14) 0.0619(4) Uani 1 1 d .
C6 C 0.28750(11) -0.2060(2) 0.00376(13) 0.0557(4) Uani 1 1 d .
H6A H 0.3391 -0.2696 0.0545 0.067 Uiso 1 1 calc R
C7 C 0.42895(11) 0.1859(2) 0.07644(12) 0.0552(4) Uani 1 1 d .
H7A H 0.3885 0.2791 0.0541 0.066 Uiso 1 1 calc R
C8 C 0.52980(11) 0.17978(19) 0.14004(12) 0.0527(4) Uani 1 1 d .
C9 C 0.60488(11) 0.31035(19) 0.18956(12) 0.0524(4) Uani 1 1 d .
C10 C 0.58082(12) 0.4764(2) 0.17661(14) 0.0613(4) Uani 1 1 d .
C11 C 0.65005(13) 0.6000(2) 0.22325(15) 0.0678(5) Uani 1 1 d .
H11A H 0.6313 0.7103 0.2132 0.081 Uiso 1 1 calc R
C12 C 0.74768(13) 0.5544(2) 0.28508(14) 0.0636(4) Uani 1 1 d .
C13 C 0.77864(12) 0.3910(2) 0.30157(12) 0.0571(4) Uani 1 1 d .
C14 C 0.70498(11) 0.2710(2) 0.25240(12) 0.0551(4) Uani 1 1 d .
H14A H 0.7237 0.1607 0.2621 0.066 Uiso 1 1 calc R
C15 C 0.88061(13) 0.3462(2) 0.36869(14) 0.0662(5) Uani 1 1 d .
C16 C 0.96316(14) 0.3045(3) 0.42550(18) 0.0830(6) Uani 1 1 d .
H16A H 1.0285 0.2715 0.4705 0.124 Uiso 1 1 calc R

loop_
_atom_site_aniso_label
_atom_site_aniso_U_11
_atom_site_aniso_U_22
_atom_site_aniso_U_33
_atom_site_aniso_U_23
_atom_site_aniso_U_13
_atom_site_aniso_U_12
O1 0.0873(12) 0.0961(14) 0.187(2) -0.0043(13) 0.0094(13) -0.0418(10)
O2 0.1135(13) 0.0661(10) 0.1127(12) 0.0042(9) 0.0329(11) -0.0158(9)
N1 0.0697(10) 0.0683(11) 0.1010(12) -0.0107(9) 0.0332(9) -0.0156(8)
N2 0.0453(6) 0.0492(7) 0.0571(7) 0.0014(5) 0.0180(5) 0.0028(5)
N3 0.0500(7) 0.0493(8) 0.0706(8) 0.0029(6) 0.0141(6) 0.0042(5)
N4 0.0485(7) 0.0519(8) 0.0695(8) 0.0014(6) 0.0139(6) 0.0022(5)
F1 0.0500(6) 0.1090(10) 0.1029(9) -0.0208(7) 0.0126(6) -0.0144(6)
F2 0.0784(7) 0.0663(7) 0.0899(8) 0.0201(6) 0.0105(6) 0.0035(5)
F3 0.0546(6) 0.0573(7) 0.1168(9) 0.0083(6) 0.0153(6) 0.0072(4)
F4 0.0737(7) 0.0685(7) 0.0974(8) -0.0103(6) 0.0184(6) -0.0196(5)
C1 0.0465(8) 0.0562(9) 0.0530(8) -0.0021(6) 0.0198(6) 0.0004(6)
C2 0.0578(9) 0.0615(11) 0.0631(9) 0.0034(7) 0.0187(8) 0.0046(7)
C3 0.0519(9) 0.0806(13) 0.0683(10) -0.0004(9) 0.0097(8) 0.0094(8)
C4 0.0451(8) 0.0842(13) 0.0673(10) -0.0149(9) 0.0165(7) -0.0061(8)
C5 0.0577(9) 0.0611(10) 0.0674(9) -0.0103(7) 0.0288(8) -0.0072(7)
C6 0.0491(8) 0.0581(10) 0.0569(8) -0.0023(7) 0.0213(7) 0.0008(6)
C7 0.0499(8) 0.0470(9) 0.0629(9) 0.0003(6) 0.0203(7) 0.0031(6)
C8 0.0514(8) 0.0481(9) 0.0554(8) 0.0015(6) 0.0212(7) 0.0025(6)
C9 0.0493(8) 0.0519(9) 0.0535(8) -0.0002(6) 0.0211(6) 0.0001(6)
C10 0.0526(9) 0.0554(10) 0.0692(9) 0.0043(7) 0.0217(7) 0.0026(7)
C11 0.0667(10) 0.0495(10) 0.0807(11) 0.0011(8) 0.0275(9) -0.0009(7)
C12 0.0622(10) 0.0601(11) 0.0641(9) -0.0056(7) 0.0246(8) -0.0113(7)
C13 0.0523(8) 0.0636(10) 0.0525(8) -0.0031(7) 0.0214(7) -0.0025(7)
C14 0.0533(8) 0.0544(9) 0.0543(8) -0.0019(6) 0.0214(7) 0.0025(7)
C15 0.0570(10) 0.0720(11) 0.0644(9) -0.0088(8) 0.0229(8) -0.0064(8)
C16 0.0528(10) 0.0950(15) 0.0844(12) -0.0040(11) 0.0163(9) 0.0008(9)

loop_
_atom_type_symbol
_atom_type_description
_atom_type_scat_dispersion_real
_atom_type_scat_dispersion_imag
_atom_type_scat_source
C C 0.0181 0.0091 'International Tables Vol C Tables 4.2.6.8 and 6.1.1.4'
H H 0.0000 0.0000 'International Tables Vol C Tables 4.2.6.8 and 6.1.1.4'
N N 0.0311 0.0180 'International Tables Vol C Tables 4.2.6.8 and 6.1.1.4'
O O 0.0492 0.0322 'International Tables Vol C Tables 4.2.6.8 and 6.1.1.4'
F F 0.0727 0.0534 'International Tables Vol C Tables 4.2.6.8 and 6.1.1.4'

loop_
_geom_angle_atom_site_label_1
_geom_angle_atom_site_label_2
_geom_angle_atom_site_label_3
_geom_angle
O1 N1 O2 123.0(2)
O1 N1 C5 118.7(2)
O2 N1 C5 118.30(16)
C7 N2 N3 110.48(12)
C7 N2 C1 130.88(13)
N3 N2 C1 118.64(13)
N4 N3 N2 106.88(13)
N3 N4 C8 109.52(13)
C6 C1 C2 118.24(15)
C6 C1 N2 119.93(14)
C2 C1 N2 121.82(16)
F2 C2 C3 118.51(16)
F2 C2 C1 119.38(15)
C3 C2 C1 122.10(18)
C4 C3 C2 118.97(17)
C4 C3 H3B 120.5
C2 C3 H3B 120.5
F1 C4 C3 118.11(17)
F1 C4 C5 121.47(19)
C3 C4 C5 120.40(16)
C6 C5 C4 119.77(17)
C6 C5 N1 118.03(16)
C4 C5 N1 122.17(16)
C1 C6 C5 120.40(15)
C1 C6 H6A 119.8
C5 C6 H6A 119.8
N2 C7 C8 104.91(13)
N2 C7 H7A 127.5
C8 C7 H7A 127.5
C7 C8 N4 108.21(13)
C7 C8 C9 131.71(14)
N4 C8 C9 120.07(14)
C10 C9 C14 116.67(15)
C10 C9 C8 122.84(14)
C14 C9 C8 120.49(14)
F3 C10 C11 118.04(16)
F3 C10 C9 118.42(15)
C11 C10 C9 123.53(16)
C12 C11 C10 117.42(17)
C12 C11 H11A 121.3
C10 C11 H11A 121.3
F4 C12 C11 118.65(17)
F4 C12 C13 118.43(16)
C11 C12 C13 122.92(16)
C12 C13 C14 117.06(15)
C12 C13 C15 121.90(16)
C14 C13 C15 121.01(16)
C9 C14 C13 122.40(15)
C9 C14 H14A 118.8
C13 C14 H14A 118.8
C16 C15 C13 177.4(2)
C15 C16 H16A 180.0

loop_
_geom_bond_atom_site_label_1
_geom_bond_atom_site_label_2
_geom_bond_distance
O1 N1 1.209(2)
O2 N1 1.214(2)
N1 C5 1.449(3)
N2 C7 1.350(2)
N2 N3 1.3555(18)
N2 C1 1.4230(19)
N3 N4 1.3015(19)
N4 C8 1.362(2)
F1 C4 1.332(2)
F2 C2 1.337(2)
F3 C10 1.3492(19)
F4 C12 1.346(2)
C1 C6 1.375(2)
C1 C2 1.385(2)
C2 C3 1.372(3)
C3 C4 1.362(3)
C3 H3B 0.9300
C4 C5 1.390(3)
C5 C6 1.382(2)
C6 H6A 0.9300
C7 C8 1.362(2)
C7 H7A 0.9300
C8 C9 1.470(2)
C9 C10 1.386(2)
C9 C14 1.387(2)
C10 C11 1.376(2)
C11 C12 1.369(2)
C11 H11A 0.9300
C12 C13 1.390(3)
C13 C14 1.396(2)
C13 C15 1.429(2)
C14 H14A 0.9300
C15 C16 1.175(3)
C16 H16A 0.9300

loop_
_geom_torsion_atom_site_label_1
_geom_torsion_atom_site_label_2
_geom_torsion_atom_site_label_3
_geom_torsion_atom_site_label_4
_geom_torsion
C7 N2 N3 N4 -0.39(17)
C1 N2 N3 N4 179.84(12)
N2 N3 N4 C8 0.08(18)
C7 N2 C1 C6 -159.21(16)
N3 N2 C1 C6 20.5(2)
C7 N2 C1 C2 22.0(2)
N3 N2 C1 C2 -158.25(15)
C6 C1 C2 F2 -176.86(15)
N2 C1 C2 F2 1.9(2)
C6 C1 C2 C3 3.2(3)
N2 C1 C2 C3 -177.99(15)
F2 C2 C3 C4 178.79(17)
C1 C2 C3 C4 -1.3(3)
C2 C3 C4 F1 176.91(16)
C2 C3 C4 C5 -1.8(3)
F1 C4 C5 C6 -175.76(15)
C3 C4 C5 C6 2.9(3)
F1 C4 C5 N1 2.5(3)
C3 C4 C5 N1 -178.89(17)
O1 N1 C5 C6 -167.3(2)
O2 N1 C5 C6 11.0(3)
O1 N1 C5 C4 14.5(3)
O2 N1 C5 C4 -167.24(19)
C2 C1 C6 C5 -2.1(2)
N2 C1 C6 C5 179.13(13)
C4 C5 C6 C1 -0.9(2)
N1 C5 C6 C1 -179.19(15)
N3 N2 C7 C8 0.53(17)
C1 N2 C7 C8 -179.74(14)
N2 C7 C8 N4 -0.47(18)
N2 C7 C8 C9 178.14(15)
N3 N4 C8 C7 0.25(19)
N3 N4 C8 C9 -178.55(13)
C7 C8 C9 C10 -0.3(3)
N4 C8 C9 C10 178.19(16)
C7 C8 C9 C14 179.84(16)
N4 C8 C9 C14 -1.7(2)
C14 C9 C10 F3 179.73(14)
C8 C9 C10 F3 -0.2(2)
C14 C9 C10 C11 -0.8(3)
C8 C9 C10 C11 179.37(16)
F3 C10 C11 C12 179.85(16)
C9 C10 C11 C12 0.3(3)
C10 C11 C12 F4 -178.73(16)
C10 C11 C12 C13 0.3(3)
F4 C12 C13 C14 178.59(14)
C11 C12 C13 C14 -0.4(2)
F4 C12 C13 C15 0.6(2)
C11 C12 C13 C15 -178.40(16)
C10 C9 C14 C13 0.6(2)
C8 C9 C14 C13 -179.53(14)
C12 C13 C14 C9 0.0(2)
C15 C13 C14 C9 177.95(14)
